data_4130427
loop_
_publ_author_name
'Branzea, Diana G.'
'Pop, Flavia'
'Auban-Senzier, Pascale'
'Cl\'erac, Rodolphe'
'Alemany, Pere'
'Canadell, Enric'
'Avarvari, Narcis'

_publ_section_title
;
 Localization versus Delocalization in Chiral Single Component Conductors
 of Gold Bis(dithiolene) Complexes.
;
_journal_issue 21
_journal_name_full 'Journal of the American Chemical Society'
_journal_page_first 6838
_journal_page_last 6851
_journal_paper_doi 10.1021/jacs.6b03342
_journal_volume 138
_journal_year 2016
_chemical_absolute_configuration syn
_chemical_formula_moiety 'C12 H16 Ni S8'
_chemical_formula_sum 'C12 H16 Ni S8'
_chemical_formula_weight 475.44
_space_group_IT_number 1
_space_group_name_Hall 'P 1'
_space_group_name_H-M_alt 'P 1'
_symmetry_cell_setting triclinic
_symmetry_space_group_name_H-M 'P 1'
_atom_sites_solution_hydrogens geom
_atom_sites_solution_primary direct
_atom_sites_solution_secondary difmap
_audit_creation_method SHELXL-97
_cell_angle_alpha 70.105(6)
_cell_angle_beta 75.451(5)
_cell_angle_gamma 75.277(4)
_cell_formula_units_Z 1
_cell_length_a 6.9784(4)
_cell_length_b 7.8994(6)
_cell_length_c 9.2170(5)
_cell_measurement_reflns_used 3782
_cell_measurement_temperature 293(2)
_cell_measurement_theta_max 27.50
_cell_measurement_theta_min 3.60
_cell_volume 454.44(5)
_computing_cell_refinement 'Dirax/lsq (Duisenberg & Schreurs, 1989-2000)'
_computing_data_collection KappaCCD
_computing_data_reduction 'Denzo and Scalepak'
_computing_structure_refinement 'SHELXL-97 (Sheldrick, 1997)'
_computing_structure_solution 'SHELXS-97 (Sheldrick, 1997)'
_diffrn_ambient_temperature 293(2)
_diffrn_measured_fraction_theta_full 0.996
_diffrn_measured_fraction_theta_max 0.996
_diffrn_measurement_device_type area_detector
_diffrn_measurement_method CCD
_diffrn_radiation_monochromator graphite
_diffrn_radiation_source 'fine-focus sealed tube'
_diffrn_radiation_type MoK\a
_diffrn_radiation_wavelength 0.71073
_diffrn_reflns_av_R_equivalents 0.0241
_diffrn_reflns_av_sigmaI/netI 0.0357
_diffrn_reflns_limit_h_max 9
_diffrn_reflns_limit_h_min -9
_diffrn_reflns_limit_k_max 11
_diffrn_reflns_limit_k_min -10
_diffrn_reflns_limit_l_max 12
_diffrn_reflns_limit_l_min -12
_diffrn_reflns_number 10223
_diffrn_reflns_theta_full 29.99
_diffrn_reflns_theta_max 29.99
_diffrn_reflns_theta_min 3.63
_exptl_absorpt_coefficient_mu 1.975
_exptl_absorpt_correction_T_max 0.7460
_exptl_absorpt_correction_T_min 0.6043
_exptl_absorpt_correction_type multi-scan
_exptl_absorpt_process_details sadabs
_exptl_crystal_colour black
_exptl_crystal_density_diffrn 1.737
_exptl_crystal_density_meas ?
_exptl_crystal_density_method 'not measured'
_exptl_crystal_description prism
_exptl_crystal_F_000 244
_exptl_crystal_size_max 0.2
_exptl_crystal_size_mid 0.15
_exptl_crystal_size_min 0.13
_refine_diff_density_max 0.254
_refine_diff_density_min -0.249
_refine_diff_density_rms 0.054
_refine_ls_abs_structure_details 'Flack H D (1983), Acta Cryst. A39, 876-881'
_refine_ls_abs_structure_Flack 0.017(12)
_refine_ls_extinction_method none
_refine_ls_goodness_of_fit_ref 1.019
_refine_ls_hydrogen_treatment constr
_refine_ls_matrix_type full
_refine_ls_number_parameters 190
_refine_ls_number_reflns 4578
_refine_ls_number_restraints 3
_refine_ls_restrained_S_all 1.019
_refine_ls_R_factor_all 0.0415
_refine_ls_R_factor_gt 0.0267
_refine_ls_shift/su_max 0.003
_refine_ls_shift/su_mean 0.001
_refine_ls_structure_factor_coef Fsqd
_refine_ls_weighting_details 'calc w=1/[\s^2^(Fo^2^)+(0.0254P)^2^+0.0786P] where P=(Fo^2^+2Fc^2^)/3'
_refine_ls_weighting_scheme calc
_refine_ls_wR_factor_gt 0.0576
_refine_ls_wR_factor_ref 0.0610
_reflns_number_gt 3728
_reflns_number_total 4578
_reflns_threshold_expression >2sigma(I)
_cod_data_source_file ja6b03342_si_002.cif
_cod_data_source_block 2b
_cod_depositor_comments
;
The following automatic conversions were performed:

data item '_symmetry_cell_setting' value 'Triclinic' was changed to
'triclinic' in accordance with the
/home/saulius/struct/COD-crude-data/automatic-downloads/DataCite-retrospective/ACS/depositions/lib/dictionaries/cif_core.dic
dictionary named 'cif_core.dic' version 2.4.2 last updated on
2011-04-26.

data item '_exptl_crystal_density_meas' value 'not measured' was
changed to '?' -- the value is perceived as not measured.

Automatic conversion script
Id: cif_fix_values 6909 2019-04-08 15:41:33Z antanas 
;
_cod_original_sg_symbol_H-M P1
_cod_database_code 4130427

loop_
_symmetry_equiv_pos_as_xyz
'x, y, z'

loop_
_atom_site_label
_atom_site_type_symbol
_atom_site_fract_x
_atom_site_fract_y
_atom_site_fract_z
_atom_site_U_iso_or_equiv
_atom_site_adp_type
_atom_site_occupancy
_atom_site_symmetry_multiplicity
_atom_site_calc_flag
_atom_site_refinement_flags
C7 C 1.1989(7) 0.2796(5) 0.2532(4) 0.0299(9) Uani 1 1 d .
C8 C 1.0151(7) 0.2891(5) 0.2176(5) 0.0273(8) Uani 1 1 d .
C1 C 0.7759(7) -0.2697(5) 1.4121(4) 0.0495(11) Uani 1 1 d .
H1A H 0.8479 -0.1985 1.4381 0.074 Uiso 1 1 calc R
H1B H 0.8627 -0.3828 1.4034 0.074 Uiso 1 1 calc R
H1C H 0.6607 -0.2951 1.4930 0.074 Uiso 1 1 calc R
C2 C 0.3969(6) -0.3090(5) 1.3283(5) 0.0511(10) Uani 1 1 d .
H2A H 0.3283 -0.3752 1.2937 0.077 Uiso 1 1 calc R
H2B H 0.3092 -0.1974 1.3400 0.077 Uiso 1 1 calc R
H2C H 0.4346 -0.3827 1.4273 0.077 Uiso 1 1 calc R
C3 C 0.7062(5) -0.1617(4) 1.2550(3) 0.0362(6) Uani 1 1 d .
H3 H 0.6229 -0.0438 1.2631 0.043 Uiso 1 1 calc R
C4 C 0.5863(4) -0.2641(4) 1.2069(3) 0.0350(6) Uani 1 1 d .
H4 H 0.6727 -0.3787 1.1932 0.042 Uiso 1 1 calc R
C5 C 0.8789(7) -0.0459(5) 0.9328(5) 0.0327(10) Uani 1 1 d .
C6 C 0.6998(7) -0.0489(5) 0.8945(4) 0.0319(10) Uani 1 1 d .
C9 C 1.3553(4) 0.3866(4) -0.0738(3) 0.0345(6) Uani 1 1 d .
H9 H 1.3608 0.2686 -0.0892 0.041 Uiso 1 1 calc R
C10 C 1.1477(4) 0.5018(4) -0.0909(3) 0.0348(6) Uani 1 1 d .
H10 H 1.1342 0.6112 -0.0588 0.042 Uiso 1 1 calc R
C11 C 1.5235(6) 0.4761(6) -0.1909(4) 0.0518(10) Uani 1 1 d .
H11A H 1.6508 0.3964 -0.1763 0.078 Uiso 1 1 calc R
H11B H 1.5225 0.5902 -0.1749 0.078 Uiso 1 1 calc R
H11C H 1.5036 0.4982 -0.2956 0.078 Uiso 1 1 calc R
C12 C 1.1055(6) 0.5620(5) -0.2574(4) 0.0457(10) Uani 1 1 d .
H12A H 0.9738 0.6368 -0.2609 0.069 Uiso 1 1 calc R
H12B H 1.1118 0.4559 -0.2882 0.069 Uiso 1 1 calc R
H12C H 1.2045 0.6311 -0.3279 0.069 Uiso 1 1 calc R
Ni1 Ni 0.94896(12) 0.12144(10) 0.57427(8) 0.03071(8) Uani 1 1 d .
S1 S 0.93995(17) -0.12144(15) 1.11821(12) 0.0423(3) Uani 1 1 d .
S2 S 0.49359(16) -0.13133(15) 1.02466(12) 0.0413(3) Uani 1 1 d .
S3 S 1.06743(15) 0.04003(13) 0.78514(11) 0.0364(3) Uani 1 1 d .
S4 S 0.67182(17) 0.03435(14) 0.70144(11) 0.0377(2) Uani 1 1 d .
S5 S 1.23161(18) 0.19513(14) 0.44450(11) 0.0392(3) Uani 1 1 d .
S6 S 0.82441(16) 0.21401(15) 0.36561(11) 0.0379(3) Uani 1 1 d .
S7 S 1.41400(15) 0.34428(15) 0.11860(11) 0.0407(3) Uani 1 1 d .
S8 S 0.95086(16) 0.37557(15) 0.03169(12) 0.0430(3) Uani 1 1 d .

loop_
_atom_site_aniso_label
_atom_site_aniso_U_11
_atom_site_aniso_U_22
_atom_site_aniso_U_33
_atom_site_aniso_U_23
_atom_site_aniso_U_13
_atom_site_aniso_U_12
C7 0.037(2) 0.0278(18) 0.0182(19) -0.0018(14) 0.0041(17) -0.0096(15)
C8 0.033(2) 0.0306(19) 0.0142(17) -0.0016(14) -0.0032(15) -0.0072(16)
C1 0.075(3) 0.054(2) 0.0197(16) 0.0031(14) -0.0104(16) -0.031(2)
C2 0.058(2) 0.064(2) 0.0287(17) -0.0056(15) 0.0061(15) -0.0309(18)
C3 0.0475(16) 0.0351(15) 0.0205(12) -0.0033(11) -0.0004(11) -0.0108(13)
C4 0.0426(16) 0.0351(15) 0.0214(12) -0.0033(11) -0.0002(11) -0.0094(12)
C5 0.041(3) 0.031(2) 0.021(2) -0.0034(16) 0.0001(18) -0.0083(18)
C6 0.037(2) 0.038(2) 0.018(2) -0.0027(15) -0.0070(18) -0.0075(17)
C9 0.0414(16) 0.0369(15) 0.0216(11) -0.0053(11) -0.0012(11) -0.0102(12)
C10 0.0434(16) 0.0331(15) 0.0215(12) -0.0019(11) -0.0019(11) -0.0085(12)
C11 0.046(2) 0.073(3) 0.0258(16) -0.0009(16) 0.0030(14) -0.0205(18)
C12 0.053(2) 0.054(2) 0.0239(17) -0.0009(15) -0.0113(15) -0.0095(16)
Ni1 0.03632(14) 0.03634(16) 0.01569(11) -0.00178(10) -0.00170(9) -0.01131(12)
S1 0.0433(6) 0.0623(6) 0.0187(5) -0.0013(4) -0.0057(4) -0.0197(5)
S2 0.0400(6) 0.0542(5) 0.0238(5) 0.0012(4) -0.0025(4) -0.0192(4)
S3 0.0386(6) 0.0492(6) 0.0184(5) -0.0005(4) -0.0041(4) -0.0170(5)
S4 0.0390(6) 0.0517(6) 0.0193(5) -0.0021(4) -0.0041(4) -0.0159(4)
S5 0.0372(6) 0.0579(6) 0.0184(5) -0.0005(4) -0.0058(4) -0.0156(4)
S6 0.0357(6) 0.0542(6) 0.0204(5) -0.0019(4) -0.0020(4) -0.0177(4)
S7 0.0326(5) 0.0615(6) 0.0215(4) -0.0013(4) -0.0021(4) -0.0155(4)
S8 0.0360(6) 0.0666(7) 0.0191(5) 0.0005(4) -0.0052(4) -0.0152(5)

loop_
_atom_type_symbol
_atom_type_description
_atom_type_scat_dispersion_real
_atom_type_scat_dispersion_imag
_atom_type_scat_source
C C 0.0033 0.0016 'International Tables Vol C Tables 4.2.6.8 and 6.1.1.4'
H H 0.0000 0.0000 'International Tables Vol C Tables 4.2.6.8 and 6.1.1.4'
Ni Ni 0.3393 1.1124 'International Tables Vol C Tables 4.2.6.8 and 6.1.1.4'
S S 0.1246 0.1234 'International Tables Vol C Tables 4.2.6.8 and 6.1.1.4'

loop_
_geom_angle_atom_site_label_1
_geom_angle_atom_site_label_2
_geom_angle_atom_site_label_3
_geom_angle
C8 C7 S5 119.6(3)
C8 C7 S7 126.2(3)
S5 C7 S7 114.2(3)
C7 C8 S6 119.3(3)
C7 C8 S8 126.4(3)
S6 C8 S8 114.4(3)
C3 C1 H1A 109.5
C3 C1 H1B 109.5
H1A C1 H1B 109.5
C3 C1 H1C 109.5
H1A C1 H1C 109.5
H1B C1 H1C 109.5
C4 C2 H2A 109.5
C4 C2 H2B 109.5
H2A C2 H2B 109.5
C4 C2 H2C 109.5
H2A C2 H2C 109.5
H2B C2 H2C 109.5
C4 C3 C1 112.7(2)
C4 C3 S1 112.97(18)
C1 C3 S1 103.6(2)
C4 C3 H3 109.1
C1 C3 H3 109.1
S1 C3 H3 109.1
C2 C4 C3 112.7(2)
C2 C4 S2 104.7(2)
C3 C4 S2 112.7(2)
C2 C4 H4 108.9
C3 C4 H4 108.9
S2 C4 H4 108.9
C6 C5 S3 119.1(3)
C6 C5 S1 127.1(3)
S3 C5 S1 113.8(3)
C5 C6 S4 119.1(3)
C5 C6 S2 126.3(3)
S4 C6 S2 114.7(3)
C11 C9 C10 113.0(3)
C11 C9 S7 105.4(2)
C10 C9 S7 112.45(18)
C11 C9 H9 108.6
C10 C9 H9 108.6
S7 C9 H9 108.6
C12 C10 C9 113.6(2)
C12 C10 S8 105.6(2)
C9 C10 S8 111.27(19)
C12 C10 H10 108.7
C9 C10 H10 108.7
S8 C10 H10 108.7
C9 C11 H11A 109.5
C9 C11 H11B 109.5
H11A C11 H11B 109.5
C9 C11 H11C 109.5
H11A C11 H11C 109.5
H11B C11 H11C 109.5
C10 C12 H12A 109.5
C10 C12 H12B 109.5
H12A C12 H12B 109.5
C10 C12 H12C 109.5
H12A C12 H12C 109.5
H12B C12 H12C 109.5
S6 Ni1 S3 177.47(6)
S6 Ni1 S4 88.29(6)
S3 Ni1 S4 91.49(6)
S6 Ni1 S5 91.51(5)
S3 Ni1 S5 88.84(6)
S4 Ni1 S5 177.01(6)
C5 S1 C3 105.77(19)
C6 S2 C4 105.19(18)
C5 S3 Ni1 105.12(19)
C6 S4 Ni1 105.21(18)
C7 S5 Ni1 104.57(17)
C8 S6 Ni1 105.03(17)
C7 S7 C9 105.24(18)
C8 S8 C10 104.96(18)

loop_
_geom_bond_atom_site_label_1
_geom_bond_atom_site_label_2
_geom_bond_distance
C7 C8 1.380(6)
C7 S5 1.712(4)
C7 S7 1.754(4)
C8 S6 1.709(4)
C8 S8 1.742(5)
C1 C3 1.537(5)
C1 H1A 0.9600
C1 H1B 0.9600
C1 H1C 0.9600
C2 C4 1.533(4)
C2 H2A 0.9600
C2 H2B 0.9600
C2 H2C 0.9600
C3 C4 1.525(4)
C3 S1 1.819(3)
C3 H3 0.9800
C4 S2 1.828(3)
C4 H4 0.9800
C5 C6 1.389(6)
C5 S3 1.723(4)
C5 S1 1.732(5)
C6 S4 1.718(4)
C6 S2 1.735(5)
C9 C11 1.520(4)
C9 C10 1.516(4)
C9 S7 1.821(3)
C9 H9 0.9800
C10 C12 1.526(4)
C10 S8 1.819(3)
C10 H10 0.9800
C11 H11A 0.9600
C11 H11B 0.9600
C11 H11C 0.9600
C12 H12A 0.9600
C12 H12B 0.9600
C12 H12C 0.9600
Ni1 S6 2.1328(14)
Ni1 S3 2.1356(14)
Ni1 S4 2.1392(14)
Ni1 S5 2.1411(15)
